data_1507415
loop_
_publ_author_name
'White, James D.'
'Wang, Guoqiang'
'Quaranta, Laura'

_publ_section_title
;
 Studies on the synthesis of gymnodimine. construction of the spiroimine
 portion via Diels-Alder cycloaddition.
;
_journal_issue 26
_journal_name_full 'Organic letters'
_journal_page_first 4983
_journal_page_last 4986
_journal_paper_doi 10.1021/ol035939e
_journal_volume 5
_journal_year 2003
_chemical_formula_sum 'C15 H20 O5'
_chemical_formula_weight 280.31
_chemical_name_systematic ?
_space_group_IT_number 19
_symmetry_cell_setting orthorhombic
_symmetry_space_group_name_Hall 'P 2ac 2ab'
_symmetry_space_group_name_H-M 'P 21 21 21'
_atom_sites_solution_hydrogens geom
_atom_sites_solution_primary direct
_atom_sites_solution_secondary difmap
_audit_creation_method SHELXL-97
_cell_angle_alpha 90.00
_cell_angle_beta 90.00
_cell_angle_gamma 90.00
_cell_formula_units_Z 4
_cell_length_a 9.3780(11)
_cell_length_b 10.9680(12)
_cell_length_c 13.9660(10)
_cell_measurement_reflns_used 63
_cell_measurement_temperature 293(2)
_cell_measurement_theta_max 22.37
_cell_measurement_theta_min 7.5
_cell_volume 1436.5(3)
_computing_cell_refinement 'Siemens XSCANS'
_computing_data_collection 'Siemens XSCANS'
_computing_data_reduction 'Siemens XSCANS'
_computing_molecular_graphics 'ORTEP III for Windows'
_computing_structure_refinement 'SHELXL-97 (Sheldrick, 1997)'
_computing_structure_solution SHELXS-97
_diffrn_ambient_temperature 290(2)
_diffrn_measured_fraction_theta_full 0.923
_diffrn_measured_fraction_theta_max 0.923
_diffrn_measurement_device 'Siemens P4'
_diffrn_measurement_method '\w/2\q scans'
_diffrn_radiation_monochromator graphite
_diffrn_radiation_source 'fine-focus sealed tube'
_diffrn_radiation_type CuK\a
_diffrn_radiation_wavelength 1.54184
_diffrn_reflns_av_R_equivalents 0.0209
_diffrn_reflns_av_sigmaI/netI 0.0322
_diffrn_reflns_limit_h_max 11
_diffrn_reflns_limit_h_min -11
_diffrn_reflns_limit_k_max 13
_diffrn_reflns_limit_k_min -13
_diffrn_reflns_limit_l_max 14
_diffrn_reflns_limit_l_min -14
_diffrn_reflns_number 2560
_diffrn_reflns_theta_full 67.51
_diffrn_reflns_theta_max 67.51
_diffrn_reflns_theta_min 5.13
_diffrn_standards_decay_% 0
_diffrn_standards_interval_count 97
_diffrn_standards_number 3
_exptl_absorpt_coefficient_mu 0.802
_exptl_absorpt_correction_T_max 0.8411
_exptl_absorpt_correction_T_min 0.5005
_exptl_absorpt_correction_type Semi-empirical
_exptl_crystal_colour Colorless
_exptl_crystal_density_diffrn 1.296
_exptl_crystal_density_method 'not measured'
_exptl_crystal_description Block
_exptl_crystal_F_000 600
_exptl_crystal_size_max 0.2
_exptl_crystal_size_mid 0.2
_exptl_crystal_size_min 0.15
_refine_diff_density_max 0.139
_refine_diff_density_min -0.111
_refine_diff_density_rms 0.029
_refine_ls_abs_structure_details 'Flack H D (1983), Acta Cryst. A39, 876-881'
_refine_ls_abs_structure_Flack 0.2(2)
_refine_ls_extinction_method none
_refine_ls_goodness_of_fit_ref 1.055
_refine_ls_hydrogen_treatment mixed
_refine_ls_matrix_type full
_refine_ls_number_parameters 185
_refine_ls_number_reflns 2203
_refine_ls_number_restraints 0
_refine_ls_restrained_S_all 1.055
_refine_ls_R_factor_all 0.0370
_refine_ls_R_factor_gt 0.0340
_refine_ls_shift/su_max 0.001
_refine_ls_shift/su_mean 0.000
_refine_ls_structure_factor_coef Fsqd
_refine_ls_weighting_details 'calc w=1/[\s^2^(Fo^2^)+(0.0472P)^2^+0.1784P] where P=(Fo^2^+2Fc^2^)/3'
_refine_ls_weighting_scheme calc
_refine_ls_wR_factor_gt 0.0910
_refine_ls_wR_factor_ref 0.0933
_reflns_number_gt 2034
_reflns_number_total 2203
_reflns_threshold_expression >2sigma(I)
_cod_data_source_file ol035939esi20031003_061514.cif
_cod_data_source_block gw112302
_cod_depositor_comments
;
The following automatic conversions were performed:

'_symmetry_cell_setting' value 'Orthorhombic' changed to
'orthorhombic' according to
/home/saulius/struct/CIF-dictionaries/cif_core.dic dictionary named
'cif_core.dic' version 2.4.1 from 2010-06-29.

Automatic conversion script
Id: cif_fix_values 1715 2011-07-08 13:25:40Z adriana 
;
_cod_original_sg_symbol_H-M P2(1)2(1)2(1)
_cod_database_code 1507415

loop_
_symmetry_equiv_pos_as_xyz
'x, y, z'
'-x+1/2, -y, z+1/2'
'x+1/2, -y+1/2, -z'
'-x, y+1/2, -z+1/2'

loop_
_atom_site_label
_atom_site_type_symbol
_atom_site_fract_x
_atom_site_fract_y
_atom_site_fract_z
_atom_site_U_iso_or_equiv
_atom_site_adp_type
_atom_site_occupancy
_atom_site_symmetry_multiplicity
_atom_site_calc_flag
_atom_site_refinement_flags
O1 O 1.64068(15) 0.33267(17) 0.88966(13) 0.0779(5) Uani 1 1 d .
O2 O 1.48680(16) 0.41073(16) 0.99385(12) 0.0685(4) Uani 1 1 d .
O3 O 1.3966(2) 0.47551(18) 0.70720(13) 0.0844(6) Uani 1 1 d .
O4 O 0.97814(13) 0.35805(12) 0.65241(9) 0.0511(3) Uani 1 1 d .
O5 O 0.8186(2) 0.20501(15) 0.64766(12) 0.0796(6) Uani 1 1 d .
C1 C 1.5200(2) 0.3608(2) 0.90885(16) 0.0557(5) Uani 1 1 d .
C2 C 1.38648(17) 0.34964(16) 0.84832(13) 0.0428(4) Uani 1 1 d .
C3 C 1.3778(2) 0.4691(2) 0.79139(16) 0.0534(5) Uani 1 1 d .
H3 H 1.3566 0.5404 0.8245 0.064 Uiso 1 1 calc R
C4 C 1.3690(2) 0.2414(2) 0.78309(16) 0.0545(5) Uani 1 1 d .
H4A H 1.3845 0.1665 0.8185 0.065 Uiso 1 1 calc R
H4B H 1.4380 0.2452 0.7315 0.065 Uiso 1 1 calc R
C5 C 1.2164(2) 0.2438(3) 0.74212(19) 0.0686(7) Uani 1 1 d .
H5A H 1.2207 0.2790 0.6785 0.082 Uiso 1 1 calc R
H5B H 1.1844 0.1602 0.7351 0.082 Uiso 1 1 calc R
C6 C 1.10375(19) 0.31258(18) 0.79864(13) 0.0447(4) Uani 1 1 d .
C7 C 1.12637(18) 0.36201(17) 0.88432(13) 0.0409(4) Uani 1 1 d .
C8 C 1.0182(2) 0.4274(2) 0.94555(16) 0.0545(5) Uani 1 1 d .
H8A H 0.9240 0.4016 0.9279 0.082 Uiso 1 1 calc R
H8B H 1.0269 0.5138 0.9360 0.082 Uiso 1 1 calc R
H8C H 1.0348 0.4085 1.0117 0.082 Uiso 1 1 calc R
C9 C 1.27302(19) 0.34635(19) 0.92658(13) 0.0446(4) Uani 1 1 d .
H9 H 1.2763 0.2649 0.9553 0.053 Uiso 1 1 calc R
C10 C 1.3329(2) 0.4349(2) 1.00038(16) 0.0629(6) Uani 1 1 d .
H10A H 1.3109 0.5188 0.9838 0.075 Uiso 1 1 calc R
H10B H 1.2967 0.4176 1.0640 0.075 Uiso 1 1 calc R
C11 C 0.9604(2) 0.32100(18) 0.74985(14) 0.0483(5) Uani 1 1 d .
H11 H 0.9005 0.3804 0.7835 0.058 Uiso 1 1 calc R
C12 C 0.8792(2) 0.2007(2) 0.73915(15) 0.0591(5) Uani 1 1 d .
H12A H 0.9436 0.1319 0.7448 0.071 Uiso 1 1 calc R
H12B H 0.8058 0.1936 0.7878 0.071 Uiso 1 1 calc R
C13 C 0.8560(2) 0.31760(19) 0.60329(15) 0.0530(5) Uani 1 1 d .
C14 C 0.8946(4) 0.2936(3) 0.50096(17) 0.0841(8) Uani 1 1 d .
H14A H 0.9774 0.2423 0.4985 0.126 Uiso 1 1 calc R
H14B H 0.9146 0.3695 0.4694 0.126 Uiso 1 1 calc R
H14C H 0.8165 0.2537 0.4694 0.126 Uiso 1 1 calc R
C15 C 0.7354(3) 0.4095(3) 0.6136(2) 0.0872(9) Uani 1 1 d .
H15A H 0.7640 0.4859 0.5861 0.131 Uiso 1 1 calc R
H15B H 0.7139 0.4208 0.6802 0.131 Uiso 1 1 calc R
H15C H 0.6523 0.3798 0.5809 0.131 Uiso 1 1 calc R

loop_
_atom_site_aniso_label
_atom_site_aniso_U_11
_atom_site_aniso_U_22
_atom_site_aniso_U_33
_atom_site_aniso_U_23
_atom_site_aniso_U_13
_atom_site_aniso_U_12
O1 0.0381(7) 0.0963(13) 0.0993(13) 0.0039(10) -0.0089(8) 0.0121(8)
O2 0.0499(8) 0.0923(11) 0.0632(11) -0.0093(9) -0.0188(7) -0.0021(8)
O3 0.0926(14) 0.0937(13) 0.0669(12) 0.0275(10) 0.0225(10) 0.0112(11)
O4 0.0432(6) 0.0579(7) 0.0522(8) 0.0072(7) -0.0104(6) -0.0114(6)
O5 0.1072(14) 0.0712(10) 0.0604(10) 0.0074(8) -0.0255(10) -0.0442(10)
C1 0.0421(10) 0.0595(11) 0.0654(14) 0.0067(11) -0.0091(10) 0.0010(9)
C2 0.0349(8) 0.0470(9) 0.0465(11) 0.0037(8) 0.0003(8) 0.0068(8)
C3 0.0444(10) 0.0561(11) 0.0597(14) 0.0095(10) 0.0077(10) 0.0079(9)
C4 0.0460(10) 0.0559(11) 0.0618(14) -0.0065(9) -0.0013(10) 0.0133(9)
C5 0.0505(11) 0.0876(16) 0.0676(16) -0.0327(13) -0.0107(11) 0.0179(12)
C6 0.0384(9) 0.0511(10) 0.0446(11) -0.0045(9) -0.0029(8) 0.0017(8)
C7 0.0361(8) 0.0448(8) 0.0419(11) 0.0001(8) 0.0038(8) -0.0030(8)
C8 0.0446(10) 0.0681(12) 0.0508(13) -0.0079(10) 0.0099(9) -0.0013(9)
C9 0.0414(9) 0.0524(11) 0.0399(11) 0.0056(8) -0.0023(8) -0.0017(8)
C10 0.0486(11) 0.0894(16) 0.0507(13) -0.0107(12) -0.0043(10) -0.0030(11)
C11 0.0390(9) 0.0579(11) 0.0481(12) -0.0054(9) -0.0037(9) -0.0007(9)
C12 0.0552(11) 0.0649(12) 0.0572(14) 0.0104(10) -0.0048(11) -0.0158(11)
C13 0.0487(10) 0.0570(11) 0.0535(13) 0.0013(10) -0.0114(9) -0.0119(9)
C14 0.113(2) 0.0853(17) 0.0543(15) 0.0000(13) -0.0040(16) -0.0138(17)
C15 0.0538(13) 0.106(2) 0.102(2) 0.0036(18) -0.0199(14) 0.0132(14)

loop_
_atom_type_symbol
_atom_type_description
_atom_type_scat_dispersion_real
_atom_type_scat_dispersion_imag
_atom_type_scat_source
C C 0.0181 0.0091 'International Tables Vol C Tables 4.2.6.8 and 6.1.1.4'
H H 0.0000 0.0000 'International Tables Vol C Tables 4.2.6.8 and 6.1.1.4'
O O 0.0492 0.0322 'International Tables Vol C Tables 4.2.6.8 and 6.1.1.4'

loop_
_geom_angle_atom_site_label_1
_geom_angle_atom_site_label_2
_geom_angle_atom_site_label_3
_geom_angle
C1 O2 C10 110.85(15)
C13 O4 C11 106.26(14)
C12 O5 C13 109.05(15)
O1 C1 O2 121.3(2)
O1 C1 C2 129.2(2)
O2 C1 C2 109.51(16)
C4 C2 C1 119.41(16)
C4 C2 C9 109.81(16)
C1 C2 C9 100.29(15)
C4 C2 C3 110.73(16)
C1 C2 C3 105.31(16)
C9 C2 C3 110.74(15)
O3 C3 C2 123.6(2)
C2 C4 C5 108.18(16)
C6 C5 C4 117.46(18)
C7 C6 C11 121.53(16)
C7 C6 C5 123.97(17)
C11 C6 C5 114.50(17)
C6 C7 C9 116.83(16)
C6 C7 C8 126.60(17)
C9 C7 C8 116.51(16)
C7 C9 C10 121.91(17)
C7 C9 C2 110.70(14)
C10 C9 C2 102.27(15)
O2 C10 C9 101.80(17)
O4 C11 C6 110.10(14)
O4 C11 C12 102.11(15)
C6 C11 C12 115.73(17)
O5 C12 C11 105.20(16)
O4 C13 O5 105.14(16)
O4 C13 C14 108.90(19)
O5 C13 C14 108.79(19)
O4 C13 C15 110.50(18)
O5 C13 C15 110.5(2)
C14 C13 C15 112.7(2)

loop_
_geom_bond_atom_site_label_1
_geom_bond_atom_site_label_2
_geom_bond_distance
O1 C1 1.203(3)
O2 C1 1.344(3)
O2 C10 1.471(3)
O3 C3 1.191(2)
O4 C13 1.407(2)
O4 C11 1.430(3)
O5 C12 1.399(3)
O5 C13 1.425(3)
C1 C2 1.516(3)
C2 C4 1.505(3)
C2 C9 1.526(2)
C2 C3 1.535(3)
C4 C5 1.542(3)
C5 C6 1.519(3)
C6 C7 1.331(3)
C6 C11 1.510(3)
C7 C9 1.506(2)
C7 C8 1.508(3)
C9 C10 1.524(3)
C11 C12 1.531(3)
C13 C14 1.497(3)
C13 C15 1.522(3)

loop_
_cod_related_entry_id
_cod_related_entry_code
_cod_related_entry_database
1 21194135 ChemSpider
